data_7026461
loop_
_publ_author_name
'Chainok, Kittipong'
'Neville, Suzanne M.'
'Moubaraki, Boujemaa'
'Batten, Stuart R.'
'Murray, Keith S.'
'Forsyth, Craig M.'
'Cashion, John D.'
'Haller, Kenneth J.'

_publ_section_title
;
 Synthesis, structures and spin crossover properties of infinite 3D
 frameworks of iron(II) containing organodinitrile bridging ligands.
;
_journal_issue 45
_journal_name_full 'Dalton transactions (Cambridge, England : 2003)'
_journal_page_first 10900
_journal_page_last 10909
_journal_paper_doi 10.1039/c0dt00447b
_journal_volume 39
_journal_year 2010
_chemical_formula_moiety 'C24 H36 Fe N12, 2(Cl4 In)'
_chemical_formula_sum 'C24 H36 Cl8 Fe In2 N12'
_chemical_formula_weight 1061.74
_space_group_IT_number 148
_symmetry_cell_setting trigonal
_symmetry_Int_Tables_number 148
_symmetry_space_group_name_Hall '-R 3'
_symmetry_space_group_name_H-M 'R -3 :H'
_cell_angle_alpha 90.00
_cell_angle_beta 90.00
_cell_angle_gamma 120.00
_cell_formula_units_Z 6
_cell_length_a 14.7130(10)
_cell_length_b 14.7130(10)
_cell_length_c 37.436(5)
_cell_measurement_reflns_used 9731
_cell_measurement_temperature 233(2)
_cell_measurement_theta_max 25.00
_cell_measurement_theta_min 3.16
_cell_volume 7018.1(12)
_computing_cell_refinement 'Bruker Apex2 v2.0 (Bruker AXS, 2005)'
_computing_data_collection 'Bruker Apex2 v2.0 (Bruker AXS, 2005)'
_computing_data_reduction 'Bruker Apex2 v2.0 (Bruker AXS, 2005)'
_computing_molecular_graphics 'X-Seed (Barbour, 2001) ORTEP (Burnett & Johnson, 1996)'
_computing_publication_material 'CIFTAB (Sheldrick, 1997)'
_computing_structure_refinement 'SHELXL-97 (Sheldrick, 1997)'
_computing_structure_solution 'SHELXS-97 (Sheldrick, 1997)'
_diffrn_ambient_temperature 233(2)
_diffrn_measured_fraction_theta_full 0.998
_diffrn_measured_fraction_theta_max 0.998
_diffrn_measurement_device_type 'Bruker X8 APEX CCD'
_diffrn_measurement_method '0.5 deg frames in phi and omega'
_diffrn_radiation_monochromator graphite
_diffrn_radiation_source 'fine-focus sealed tube'
_diffrn_radiation_type MoK\a
_diffrn_radiation_wavelength 0.71073
_diffrn_radiation_wavelength_id all
_diffrn_reflns_av_R_equivalents 0.0350
_diffrn_reflns_av_sigmaI/netI 0.0384
_diffrn_reflns_limit_h_max 13
_diffrn_reflns_limit_h_min -17
_diffrn_reflns_limit_k_max 17
_diffrn_reflns_limit_k_min -10
_diffrn_reflns_limit_l_max 36
_diffrn_reflns_limit_l_min -44
_diffrn_reflns_number 9731
_diffrn_reflns_reduction_process
;
Lorentz and polarization correction applied
;
_diffrn_reflns_theta_full 25.00
_diffrn_reflns_theta_max 25.00
_diffrn_reflns_theta_min 3.16
_exptl_absorpt_coefficient_mu 1.770
_exptl_absorpt_correction_T_max 0.8428
_exptl_absorpt_correction_T_min 0.8428
_exptl_absorpt_correction_type multi-scan
_exptl_absorpt_process_details 'SADABS; Sheldrick, 1997'
_exptl_crystal_colour Yellow
_exptl_crystal_density_diffrn 1.507
_exptl_crystal_density_method 'not measured'
_exptl_crystal_description Block
_exptl_crystal_F_000 3144
_exptl_crystal_size_max 0.10
_exptl_crystal_size_mid 0.10
_exptl_crystal_size_min 0.10
_refine_diff_density_max 0.727
_refine_diff_density_min -0.866
_refine_diff_density_rms 0.086
_refine_ls_extinction_method none
_refine_ls_goodness_of_fit_all 1.095
_refine_ls_goodness_of_fit_ref 1.095
_refine_ls_hydrogen_treatment constr
_refine_ls_matrix_type full
_refine_ls_number_constraints 0
_refine_ls_number_parameters 146
_refine_ls_number_reflns 2754
_refine_ls_number_restraints 0
_refine_ls_R_factor_all 0.0898
_refine_ls_R_factor_gt 0.0750
_refine_ls_shift/su_max 0.001
_refine_ls_shift/su_mean 0.000
_refine_ls_structure_factor_coef Fsqd
_refine_ls_weighting_details 'calc w=1/[\s^2^(Fo^2^)+(0.0415P)^2^+92.7975P] where P=(Fo^2^+2Fc^2^)/3'
_refine_ls_weighting_scheme calc
_refine_ls_wR_factor_gt 0.1507
_refine_ls_wR_factor_ref 0.1584
_reflns_number_gt 2269
_reflns_number_total 2754
_reflns_threshold_expression I>2\s(I)
_cod_data_source_file c0dt00447b.txt
_cod_data_source_block 1_233K
_cod_depositor_comments
;
The following automatic conversions were performed:

'_symmetry_cell_setting' value 'Trigonal' changed to 'trigonal'
according to /home/saulius/struct/CIF-dictionaries/cif_core.dic
dictionary named 'cif_core.dic' version 2.4.2 from 2011-04-26.

Automatic conversion script
Id: cif_fix_values 1891 2012-01-12 08:04:46Z andrius 
;
_cod_original_sg_symbol_H-M 'R -3'
_cod_original_formula_sum 'C24 H36 Cl8 Fe In2 N12 '
_cod_database_code 7026461

loop_
_symmetry_equiv_pos_as_xyz
'x, y, z'
'-y, x-y, z'
'-x+y, -x, z'
'x+2/3, y+1/3, z+1/3'
'-y+2/3, x-y+1/3, z+1/3'
'-x+y+2/3, -x+1/3, z+1/3'
'x+1/3, y+2/3, z+2/3'
'-y+1/3, x-y+2/3, z+2/3'
'-x+y+1/3, -x+2/3, z+2/3'
'-x, -y, -z'
'y, -x+y, -z'
'x-y, x, -z'
'-x+2/3, -y+1/3, -z+1/3'
'y+2/3, -x+y+1/3, -z+1/3'
'x-y+2/3, x+1/3, -z+1/3'
'-x+1/3, -y+2/3, -z+2/3'
'y+1/3, -x+y+2/3, -z+2/3'
'x-y+1/3, x+2/3, -z+2/3'

loop_
_atom_site_label
_atom_site_type_symbol
_atom_site_fract_x
_atom_site_fract_y
_atom_site_fract_z
_atom_site_U_iso_or_equiv
_atom_site_adp_type
_atom_site_occupancy
_atom_site_symmetry_multiplicity
_atom_site_calc_flag
_atom_site_refinement_flags
In1 In 0.6667 0.3333 1.01009(3) 0.0731(4) Uani 1 3 d S
In2 In 1.0000 0.0000 0.82073(3) 0.0548(3) Uani 1 3 d S
Fe1 Fe 0.3333 -0.3333 0.6667 0.0379(5) Uani 1 6 d S
Fe2 Fe 0.6667 0.3333 0.8333 0.0321(5) Uani 1 6 d S
Cl1 Cl 0.7920(5) 0.4978(4) 1.02931(19) 0.251(4) Uani 1 1 d .
Cl2 Cl 0.6667 0.3333 0.94847(14) 0.125(2) Uani 1 3 d S
Cl3 Cl 1.0000 0.0000 0.88206(19) 0.285(7) Uani 1 3 d S
Cl4 Cl 0.8557(3) 0.0098(3) 0.80318(16) 0.168(2) Uani 1 1 d .
N1 N 0.4202(5) -0.1975(4) 0.69941(16) 0.0478(14) Uani 1 1 d .
N2 N 0.5189(5) 0.0232(5) 0.75393(18) 0.0592(17) Uani 1 1 d .
N3 N 0.4267(5) -0.0064(4) 0.74886(16) 0.0481(14) Uani 1 1 d .
N4 N 0.5394(4) 0.2143(4) 0.80129(15) 0.0414(13) Uani 1 1 d .
C1 C 0.4765(6) -0.1275(5) 0.7154(2) 0.0467(16) Uani 1 1 d .
C2 C 0.5602(7) -0.0353(6) 0.7343(3) 0.067(2) Uani 1 1 d .
C3 C 0.3867(5) 0.0566(5) 0.7671(2) 0.0492(18) Uani 1 1 d .
C4 C 0.4747(5) 0.1470(5) 0.78621(18) 0.0435(16) Uani 1 1 d .
C21 C 0.6115(10) -0.0716(11) 0.7618(3) 0.126(6) Uani 1 1 d .
H21A H 0.6661 -0.0111 0.7743 0.189 Uiso 1 1 calc R
H21B H 0.6420 -0.1084 0.7498 0.189 Uiso 1 1 calc R
H21C H 0.5591 -0.1183 0.7788 0.189 Uiso 1 1 calc R
C22 C 0.6368(8) 0.0409(8) 0.7062(4) 0.126(5) Uani 1 1 d .
H22A H 0.6924 0.1021 0.7181 0.190 Uiso 1 1 calc R
H22B H 0.5993 0.0625 0.6902 0.190 Uiso 1 1 calc R
H22C H 0.6668 0.0061 0.6927 0.190 Uiso 1 1 calc R
C31 C 0.3436(8) 0.0961(7) 0.7377(3) 0.078(3) Uani 1 1 d .
H31A H 0.2863 0.0367 0.7256 0.117 Uiso 1 1 calc R
H31B H 0.3988 0.1370 0.7206 0.117 Uiso 1 1 calc R
H31C H 0.3182 0.1396 0.7481 0.117 Uiso 1 1 calc R
C32 C 0.3043(7) -0.0143(7) 0.7936(3) 0.089(3) Uani 1 1 d .
H32A H 0.2472 -0.0725 0.7810 0.134 Uiso 1 1 calc R
H32B H 0.2776 0.0250 0.8062 0.134 Uiso 1 1 calc R
H32C H 0.3351 -0.0411 0.8105 0.134 Uiso 1 1 calc R

loop_
_atom_site_aniso_label
_atom_site_aniso_U_11
_atom_site_aniso_U_22
_atom_site_aniso_U_33
_atom_site_aniso_U_23
_atom_site_aniso_U_13
_atom_site_aniso_U_12
In1 0.0794(5) 0.0794(5) 0.0606(7) 0.000 0.000 0.0397(3)
In2 0.0559(4) 0.0559(4) 0.0526(6) 0.000 0.000 0.0280(2)
Fe1 0.0400(8) 0.0400(8) 0.0338(12) 0.000 0.000 0.0200(4)
Fe2 0.0324(7) 0.0324(7) 0.0315(11) 0.000 0.000 0.0162(3)
Cl1 0.238(6) 0.159(4) 0.262(7) -0.086(5) -0.144(6) 0.029(4)
Cl2 0.156(3) 0.156(3) 0.063(3) 0.000 0.000 0.0782(17)
Cl3 0.403(11) 0.403(11) 0.049(4) 0.000 0.000 0.201(6)
Cl4 0.078(2) 0.130(3) 0.306(6) 0.040(3) -0.034(3) 0.060(2)
N1 0.053(4) 0.039(3) 0.053(4) -0.010(3) -0.005(3) 0.025(3)
N2 0.043(4) 0.049(4) 0.083(5) -0.026(3) -0.021(3) 0.022(3)
N3 0.045(3) 0.037(3) 0.056(4) -0.010(3) -0.012(3) 0.016(3)
N4 0.045(3) 0.036(3) 0.044(3) -0.007(3) -0.005(3) 0.020(3)
C1 0.048(4) 0.038(4) 0.056(4) -0.004(3) -0.005(3) 0.023(3)
C2 0.056(5) 0.050(5) 0.091(6) -0.035(4) -0.025(4) 0.024(4)
C3 0.040(4) 0.036(4) 0.066(5) -0.018(3) -0.012(3) 0.015(3)
C4 0.043(4) 0.040(4) 0.045(4) -0.008(3) -0.003(3) 0.020(3)
C21 0.131(10) 0.157(12) 0.147(11) -0.091(10) -0.099(9) 0.115(10)
C22 0.066(7) 0.065(7) 0.198(14) -0.022(8) 0.042(8) -0.005(6)
C31 0.078(6) 0.070(6) 0.101(7) -0.020(5) -0.041(5) 0.047(5)
C32 0.055(5) 0.064(6) 0.119(8) -0.011(6) 0.021(5) 0.008(5)

loop_
_atom_type_symbol
_atom_type_description
_atom_type_scat_dispersion_real
_atom_type_scat_dispersion_imag
_atom_type_scat_source
C C 0.0033 0.0016 'International Tables Vol C Tables 4.2.6.8 and 6.1.1.4'
H H 0.0000 0.0000 'International Tables Vol C Tables 4.2.6.8 and 6.1.1.4'
N N 0.0061 0.0033 'International Tables Vol C Tables 4.2.6.8 and 6.1.1.4'
Fe Fe 0.3463 0.8444 'International Tables Vol C Tables 4.2.6.8 and 6.1.1.4'
In In -0.7276 1.3100 'International Tables Vol C Tables 4.2.6.8 and 6.1.1.4'
Cl Cl 0.1484 0.1585 'International Tables Vol C Tables 4.2.6.8 and 6.1.1.4'

loop_
_geom_angle_atom_site_label_1
_geom_angle_atom_site_label_2
_geom_angle_atom_site_label_3
_geom_angle
_geom_angle_site_symmetry_1
_geom_angle_site_symmetry_3
Cl2 In1 Cl1 108.2(2) . 3_665
Cl2 In1 Cl1 108.2(2) . .
Cl1 In1 Cl1 110.72(19) 3_665 .
Cl2 In1 Cl1 108.2(2) . 2_655
Cl1 In1 Cl1 110.72(19) 3_665 2_655
Cl1 In1 Cl1 110.72(19) . 2_655
Cl3 In2 Cl4 106.63(15) . 2_645
Cl3 In2 Cl4 106.63(16) . 3_765
Cl4 In2 Cl4 112.16(14) 2_645 3_765
Cl3 In2 Cl4 106.63(15) . .
Cl4 In2 Cl4 112.16(14) 2_645 .
Cl4 In2 Cl4 112.16(14) 3_765 .
N1 Fe1 N1 90.4(2) 2_545 .
N1 Fe1 N1 90.4(2) 2_545 3_655
N1 Fe1 N1 90.4(2) . 3_655
N1 Fe1 N1 89.6(2) 2_545 15_446
N1 Fe1 N1 89.6(2) . 15_446
N1 Fe1 N1 179.997(2) 3_655 15_446
N1 Fe1 N1 89.6(2) 2_545 13_546
N1 Fe1 N1 179.998(1) . 13_546
N1 Fe1 N1 89.6(2) 3_655 13_546
N1 Fe1 N1 90.4(2) 15_446 13_546
N1 Fe1 N1 179.998(2) 2_545 14_556
N1 Fe1 N1 89.6(2) . 14_556
N1 Fe1 N1 89.6(2) 3_655 14_556
N1 Fe1 N1 90.4(2) 15_446 14_556
N1 Fe1 N1 90.4(2) 13_546 14_556
N4 Fe2 N4 92.5(2) 2_655 .
N4 Fe2 N4 92.5(2) 2_655 3_665
N4 Fe2 N4 92.5(2) . 3_665
N4 Fe2 N4 87.5(2) 2_655 18_546
N4 Fe2 N4 87.5(2) . 18_546
N4 Fe2 N4 179.997(2) 3_665 18_546
N4 Fe2 N4 87.5(2) 2_655 16_656
N4 Fe2 N4 179.997(1) . 16_656
N4 Fe2 N4 87.5(2) 3_665 16_656
N4 Fe2 N4 92.5(2) 18_546 16_656
N4 Fe2 N4 179.998(3) 2_655 17_556
N4 Fe2 N4 87.5(2) . 17_556
N4 Fe2 N4 87.5(2) 3_665 17_556
N4 Fe2 N4 92.5(2) 18_546 17_556
N4 Fe2 N4 92.5(2) 16_656 17_556
C1 N1 Fe1 171.1(6) . .
N3 N2 C2 115.2(6) . .
N2 N3 C3 115.1(6) . .
C4 N4 Fe2 174.4(6) . .
N1 C1 C2 173.7(8) . .
N2 C2 C1 112.2(7) . .
N2 C2 C21 106.9(7) . .
C1 C2 C21 109.4(8) . .
N2 C2 C22 106.3(8) . .
C1 C2 C22 108.1(8) . .
C21 C2 C22 114.0(10) . .
C32 C3 N3 107.5(6) . .
C32 C3 C4 109.9(7) . .
N3 C3 C4 109.7(6) . .
C32 C3 C31 113.3(8) . .
N3 C3 C31 106.0(6) . .
C4 C3 C31 110.4(6) . .
N4 C4 C3 178.4(8) . .

loop_
_geom_bond_atom_site_label_1
_geom_bond_atom_site_label_2
_geom_bond_distance
_geom_bond_site_symmetry_2
In1 Cl2 2.307(5) .
In1 Cl1 2.305(4) 3_665
In1 Cl1 2.305(5) .
In1 Cl1 2.305(4) 2_655
In2 Cl3 2.296(7) .
In2 Cl4 2.295(3) 2_645
In2 Cl4 2.295(3) 3_765
In2 Cl4 2.295(3) .
Fe1 N1 2.139(6) 2_545
Fe1 N1 2.139(6) .
Fe1 N1 2.139(6) 3_655
Fe1 N1 2.139(6) 15_446
Fe1 N1 2.139(6) 13_546
Fe1 N1 2.139(6) 14_556
Fe2 N4 2.176(6) 2_655
Fe2 N4 2.176(6) .
Fe2 N4 2.176(6) 3_665
Fe2 N4 2.176(6) 18_546
Fe2 N4 2.176(6) 16_656
Fe2 N4 2.176(6) 17_556
N1 C1 1.120(9) .
N2 N3 1.215(8) .
N2 C2 1.473(10) .
N3 C3 1.490(9) .
N4 C4 1.124(8) .
C1 C2 1.479(10) .
C2 C21 1.521(13) .
C2 C22 1.540(14) .
C3 C32 1.509(12) .
C3 C4 1.495(9) .
C3 C31 1.522(11) .
